data_7233200
loop_
_publ_author_name
'Afshin Dadvand'
'Wei-Hsin Sun'
'Andrey G. Moiseev'
'Francine Belanger-Gariepy'
'Federico Rosei'
'Hong Meng'
'Dmitrii F. Perepichka'

_publ_section_title
;
 1,5-, 2,6- and 9,10-distyrylanthracenes as luminescent organic
 semiconductors
;
_journal_name_full 'Journal of Materials Chemistry C'
_journal_page_first 2817
_journal_page_last 2825
_journal_paper_doi 10.1039/C3TC30247D
_journal_volume 1
_journal_year 2013
_chemical_compound_source 'Synthesized by the authors. See text'
_chemical_formula_moiety 'C40 H42'
_chemical_formula_sum 'C40 H42'
_chemical_formula_weight 522.74
_space_group_IT_number 2
_space_group_name_Hall '-P 1'
_space_group_name_H-M_alt 'P -1'
_symmetry_cell_setting triclinic
_symmetry_space_group_name_Hall '-P 1'
_symmetry_space_group_name_H-M 'P -1'
_atom_sites_solution_hydrogens geom
_atom_sites_solution_primary direct
_atom_sites_solution_secondary difmap
_cell_angle_alpha 98.990(2)
_cell_angle_beta 106.294(2)
_cell_angle_gamma 104.765(3)
_cell_formula_units_Z 1
_cell_length_a 6.7671(3)
_cell_length_b 10.0846(5)
_cell_length_c 12.0321(6)
_cell_measurement_reflns_used 8175
_cell_measurement_temperature 100
_cell_measurement_theta_max 70.84
_cell_measurement_theta_min 3.95
_cell_volume 738.80(6)
_computing_cell_refinement 'SAINT V7.68A(Bruker AXS, 2009)'
_computing_data_collection 'APEX2 (Bruker AXS, 2009)'
_computing_data_reduction 'SAINT V7.68A(Bruker AXS, 2009)'
_computing_molecular_graphics 'SHELXTL v6.12 (Bruker AXS, 2001)'
_computing_publication_material 'UdMX (Maris, 2004)'
_computing_structure_refinement 'SHELXL97 (Sheldrick, 2008)'
_computing_structure_solution 'SHELXS97 (Sheldrick, 2008)'
_diffrn_ambient_temperature 100
_diffrn_detector_area_resol_mean 8.3
_diffrn_measured_fraction_theta_full 0.952
_diffrn_measured_fraction_theta_max 0.952
_diffrn_measurement_device_type 'Bruker APEX II'
_diffrn_measurement_method \w
_diffrn_radiation_monochromator 'Quazar MX'
_diffrn_radiation_source 'Incoatec I\muS Microsource '
_diffrn_radiation_type CuK\a
_diffrn_radiation_wavelength 1.54178
_diffrn_reflns_av_R_equivalents 0.043
_diffrn_reflns_av_sigmaI/netI 0.0237
_diffrn_reflns_limit_h_max 7
_diffrn_reflns_limit_h_min -8
_diffrn_reflns_limit_k_max 12
_diffrn_reflns_limit_k_min -12
_diffrn_reflns_limit_l_max 14
_diffrn_reflns_limit_l_min -14
_diffrn_reflns_number 18692
_diffrn_reflns_theta_full 71.17
_diffrn_reflns_theta_max 71.17
_diffrn_reflns_theta_min 3.95
_exptl_absorpt_coefficient_mu 0.490
_exptl_absorpt_correction_T_max 0.9902
_exptl_absorpt_correction_T_min 0.8054
_exptl_absorpt_correction_type multi-scan
_exptl_absorpt_process_details 'Sadabs (Sheldrick, 2008)'
_exptl_crystal_colour 'PALE YELLOW'
_exptl_crystal_density_diffrn 1.175
_exptl_crystal_density_method 'not measured'
_exptl_crystal_description NEEDLE
_exptl_crystal_F_000 282
_exptl_crystal_size_max 0.20
_exptl_crystal_size_mid 0.03
_exptl_crystal_size_min 0.02
_refine_diff_density_max 0.646
_refine_diff_density_min -0.338
_refine_diff_density_rms 0.066
_refine_ls_extinction_method none
_refine_ls_goodness_of_fit_ref 1.060
_refine_ls_hydrogen_treatment constr
_refine_ls_matrix_type full
_refine_ls_number_parameters 182
_refine_ls_number_reflns 2724
_refine_ls_number_restraints 0
_refine_ls_restrained_S_all 1.060
_refine_ls_R_factor_all 0.0749
_refine_ls_R_factor_gt 0.0649
_refine_ls_shift/su_max 0.000
_refine_ls_shift/su_mean 0.000
_refine_ls_structure_factor_coef Fsqd
_refine_ls_weighting_details 'calc w=1/[\s^2^(Fo^2^)+(0.0973P)^2^+0.5890P] where P=(Fo^2^+2Fc^2^)/3'
_refine_ls_weighting_scheme calc
_refine_ls_wR_factor_gt 0.1836
_refine_ls_wR_factor_ref 0.1918
_reflns_number_gt 2241
_reflns_number_total 2724
_reflns_threshold_expression I>2\s(I)
_cod_data_source_file 1000001.cif
_cod_data_source_block PCOD1000001
_cod_depositor_comments
;
The following automatic conversions were performed:

data item '_symmetry_cell_setting' value 'Triclinic' was changed to
'triclinic' in accordance with the built-in table derived from the
CIF Core dictionary named 'cif_core.dic' version 2.4.5 last updated
on 2014-11-21.

Automatic conversion script
Id: cif_fix_values 6909 2019-04-08 15:41:33Z antanas 
;
_cod_original_sg_symbol_H-M P-1
_cod_database_code 7233200

loop_
_symmetry_equiv_pos_as_xyz
'x, y, z'
'-x, -y, -z'

loop_
_atom_site_label
_atom_site_type_symbol
_atom_site_fract_x
_atom_site_fract_y
_atom_site_fract_z
_atom_site_U_iso_or_equiv
_atom_site_adp_type
_atom_site_occupancy
_atom_site_symmetry_multiplicity
_atom_site_calc_flag
_atom_site_refinement_flags
_atom_site_disorder_assembly
_atom_site_disorder_group
C1 C 0.2195(3) 0.0667(2) 0.56170(18) 0.0266(5) Uani 1 1 d . . .
H1 H 0.3700 0.1115 0.6038 0.032 Uiso 1 1 calc R . .
C2 C 0.0808(3) 0.1485(2) 0.55513(17) 0.0255(5) Uani 1 1 d . . .
C3 C 0.1544(3) 0.2994(2) 0.60838(18) 0.0272(5) Uani 1 1 d . . .
C4 C 0.0048(3) 0.3702(2) 0.59777(19) 0.0286(5) Uani 1 1 d . . .
H4 H 0.0524 0.4687 0.6336 0.034 Uiso 1 1 calc R . .
C5 C -0.2185(3) 0.3006(2) 0.53502(19) 0.0294(5) Uani 1 1 d . . .
H5 H -0.3181 0.3528 0.5295 0.035 Uiso 1 1 calc R . .
C6 C -0.2922(3) 0.1593(2) 0.48234(18) 0.0286(5) Uani 1 1 d . . .
H6 H -0.4424 0.1142 0.4394 0.034 Uiso 1 1 calc R . .
C7 C -0.1463(3) 0.0789(2) 0.49114(17) 0.0262(5) Uani 1 1 d . . .
C8 C 0.3865(3) 0.3729(2) 0.67342(18) 0.0283(5) Uani 1 1 d . . .
H8 H 0.4699 0.3214 0.7141 0.034 Uiso 1 1 calc R . .
C9 C 0.4878(3) 0.5077(2) 0.67898(19) 0.0291(5) Uani 1 1 d . . .
H9 H 0.4014 0.5597 0.6416 0.035 Uiso 1 1 calc R . .
C10 C 0.7213(3) 0.5822(2) 0.73784(18) 0.0275(5) Uani 1 1 d . . .
C11 C 0.8168(4) 0.7015(2) 0.70103(19) 0.0306(5) Uani 1 1 d . . .
H11 H 0.7287 0.7346 0.6426 0.037 Uiso 1 1 calc R . .
C12 C 1.0382(3) 0.7705(2) 0.74958(19) 0.0307(5) Uani 1 1 d . . .
H12 H 1.0992 0.8507 0.7237 0.037 Uiso 1 1 calc R . .
C13 C 1.1730(3) 0.7256(2) 0.83505(18) 0.0287(5) Uani 1 1 d . . .
C14 C 1.0776(4) 0.6090(2) 0.87315(19) 0.0307(5) Uani 1 1 d . . .
H14 H 1.1656 0.5770 0.9326 0.037 Uiso 1 1 calc R . .
C15 C 0.8557(3) 0.5394(2) 0.82512(19) 0.0301(5) Uani 1 1 d . . .
H15 H 0.7947 0.4607 0.8527 0.036 Uiso 1 1 calc R . .
C16 C 1.4152(3) 0.8020(2) 0.8817(2) 0.0323(5) Uani 1 1 d . . .
H16A H 1.4382 0.9042 0.9092 0.039 Uiso 1 1 calc R . .
H16B H 1.4707 0.7901 0.8141 0.039 Uiso 1 1 calc R . .
C17 C 1.5513(4) 0.7558(2) 0.9826(2) 0.0337(5) Uani 1 1 d . . .
H17A H 1.5347 0.6546 0.9551 0.040 Uiso 1 1 calc R . .
H17B H 1.4963 0.7659 1.0505 0.040 Uiso 1 1 calc R . .
C18 C 1.7912(3) 0.8411(2) 1.0255(2) 0.0319(5) Uani 1 1 d . . .
H18A H 1.8489 0.8263 0.9591 0.038 Uiso 1 1 calc R . .
H18B H 1.8076 0.9430 1.0485 0.038 Uiso 1 1 calc R . .
C19 C 1.9226(4) 0.8001(3) 1.1309(2) 0.0412(6) Uani 1 1 d . . .
H19A H 1.8635 0.8150 1.1967 0.049 Uiso 1 1 calc R . .
H19B H 1.9035 0.6979 1.1075 0.049 Uiso 1 1 calc R . .
C20 C 2.1611(4) 0.8801(3) 1.1771(2) 0.0408(6) Uani 1 1 d . . .
H20A H 2.2225 0.8648 1.1133 0.061 Uiso 1 1 calc R . .
H20B H 2.2336 0.8464 1.2444 0.061 Uiso 1 1 calc R . .
H20C H 2.1827 0.9813 1.2037 0.061 Uiso 1 1 calc R . .

loop_
_atom_site_aniso_label
_atom_site_aniso_U_11
_atom_site_aniso_U_22
_atom_site_aniso_U_33
_atom_site_aniso_U_23
_atom_site_aniso_U_13
_atom_site_aniso_U_12
C1 0.0169(10) 0.0304(10) 0.0284(10) 0.0090(8) 0.0063(8) 0.0008(8)
C2 0.0185(11) 0.0289(10) 0.0272(10) 0.0094(8) 0.0081(8) 0.0023(8)
C3 0.0213(11) 0.0310(11) 0.0272(10) 0.0091(8) 0.0091(8) 0.0022(8)
C4 0.0254(12) 0.0276(10) 0.0310(11) 0.0080(8) 0.0109(8) 0.0035(8)
C5 0.0224(11) 0.0348(11) 0.0336(11) 0.0119(9) 0.0106(8) 0.0101(9)
C6 0.0177(10) 0.0348(11) 0.0311(11) 0.0109(8) 0.0074(8) 0.0038(8)
C7 0.0195(11) 0.0306(11) 0.0269(10) 0.0100(8) 0.0082(8) 0.0032(8)
C8 0.0216(11) 0.0304(10) 0.0298(10) 0.0075(8) 0.0061(8) 0.0057(8)
C9 0.0214(11) 0.0309(11) 0.0321(11) 0.0085(9) 0.0074(8) 0.0046(9)
C10 0.0224(11) 0.0265(10) 0.0302(10) 0.0056(8) 0.0088(8) 0.0027(8)
C11 0.0244(12) 0.0312(11) 0.0336(11) 0.0116(9) 0.0076(9) 0.0046(9)
C12 0.0245(12) 0.0297(11) 0.0348(11) 0.0100(9) 0.0106(9) 0.0010(9)
C13 0.0238(12) 0.0276(10) 0.0302(11) 0.0040(8) 0.0091(8) 0.0021(9)
C14 0.0247(12) 0.0303(11) 0.0321(11) 0.0095(8) 0.0053(8) 0.0036(9)
C15 0.0245(12) 0.0274(10) 0.0331(11) 0.0085(8) 0.0085(9) -0.0002(8)
C16 0.0243(12) 0.0302(11) 0.0377(12) 0.0083(9) 0.0090(9) 0.0021(9)
C17 0.0237(12) 0.0359(12) 0.0375(12) 0.0094(9) 0.0091(9) 0.0034(9)
C18 0.0238(12) 0.0323(11) 0.0353(12) 0.0078(9) 0.0091(9) 0.0026(9)
C19 0.0295(14) 0.0446(13) 0.0437(13) 0.0166(11) 0.0077(10) 0.0035(10)
C20 0.0278(13) 0.0486(14) 0.0394(13) 0.0118(11) 0.0021(10) 0.0107(11)

loop_
_atom_type_symbol
_atom_type_description
_atom_type_scat_dispersion_real
_atom_type_scat_dispersion_imag
_atom_type_scat_source
C C 0.0181 0.0091 'International Tables Vol C Tables 4.2.6.8 and 6.1.1.4'
H H 0.0000 0.0000 'International Tables Vol C Tables 4.2.6.8 and 6.1.1.4'

loop_
_geom_angle_atom_site_label_1
_geom_angle_atom_site_label_2
_geom_angle_atom_site_label_3
_geom_angle_site_symmetry_1
_geom_angle_site_symmetry_2
_geom_angle_site_symmetry_3
_geom_angle
_geom_angle_publ_flag
C2 C1 C7 . . 2_556 122.77(19) y
C2 C1 H1 . . . 118.6 ?
C7 C1 H1 2_556 . . 118.6 ?
C1 C2 C7 . . . 117.80(19) y
C1 C2 C3 . . . 123.40(19) y
C7 C2 C3 . . . 118.80(19) y
C4 C3 C2 . . . 118.93(19) y
C4 C3 C8 . . . 121.42(19) y
C2 C3 C8 . . . 119.65(19) y
C3 C4 C5 . . . 121.8(2) y
C3 C4 H4 . . . 119.1 ?
C5 C4 H4 . . . 119.1 ?
C6 C5 C4 . . . 120.6(2) y
C6 C5 H5 . . . 119.7 ?
C4 C5 H5 . . . 119.7 ?
C5 C6 C7 . . . 120.5(2) y
C5 C6 H6 . . . 119.7 ?
C7 C6 H6 . . . 119.7 ?
C1 C7 C6 2_556 . . 121.32(19) y
C1 C7 C2 2_556 . . 119.43(19) y
C6 C7 C2 . . . 119.25(19) y
C9 C8 C3 . . . 124.3(2) y
C9 C8 H8 . . . 117.9 ?
C3 C8 H8 . . . 117.9 ?
C8 C9 C10 . . . 125.7(2) y
C8 C9 H9 . . . 117.1 ?
C10 C9 H9 . . . 117.1 ?
C15 C10 C11 . . . 117.7(2) y
C15 C10 C9 . . . 123.81(19) y
C11 C10 C9 . . . 118.5(2) y
C12 C11 C10 . . . 120.5(2) y
C12 C11 H11 . . . 119.8 ?
C10 C11 H11 . . . 119.8 ?
C11 C12 C13 . . . 121.7(2) y
C11 C12 H12 . . . 119.1 ?
C13 C12 H12 . . . 119.1 ?
C12 C13 C14 . . . 117.7(2) y
C12 C13 C16 . . . 119.40(19) y
C14 C13 C16 . . . 122.8(2) y
C15 C14 C13 . . . 120.9(2) y
C15 C14 H14 . . . 119.6 ?
C13 C14 H14 . . . 119.6 ?
C10 C15 C14 . . . 121.5(2) y
C10 C15 H15 . . . 119.3 ?
C14 C15 H15 . . . 119.3 ?
C13 C16 C17 . . . 116.76(19) y
C13 C16 H16A . . . 108.1 ?
C17 C16 H16A . . . 108.1 ?
C13 C16 H16B . . . 108.1 ?
C17 C16 H16B . . . 108.1 ?
H16A C16 H16B . . . 107.3 ?
C16 C17 C18 . . . 112.92(19) y
C16 C17 H17A . . . 109.0 ?
C18 C17 H17A . . . 109.0 ?
C16 C17 H17B . . . 109.0 ?
C18 C17 H17B . . . 109.0 ?
H17A C17 H17B . . . 107.8 ?
C19 C18 C17 . . . 112.33(19) y
C19 C18 H18A . . . 109.1 ?
C17 C18 H18A . . . 109.1 ?
C19 C18 H18B . . . 109.1 ?
C17 C18 H18B . . . 109.1 ?
H18A C18 H18B . . . 107.9 ?
C20 C19 C18 . . . 114.9(2) y
C20 C19 H19A . . . 108.5 ?
C18 C19 H19A . . . 108.5 ?
C20 C19 H19B . . . 108.5 ?
C18 C19 H19B . . . 108.5 ?
H19A C19 H19B . . . 107.5 ?
C19 C20 H20A . . . 109.5 ?
C19 C20 H20B . . . 109.5 ?
H20A C20 H20B . . . 109.5 ?
C19 C20 H20C . . . 109.5 ?
H20A C20 H20C . . . 109.5 ?
H20B C20 H20C . . . 109.5 ?

loop_
_geom_bond_atom_site_label_1
_geom_bond_atom_site_label_2
_geom_bond_site_symmetry_1
_geom_bond_site_symmetry_2
_geom_bond_distance
_geom_bond_publ_flag
C1 C2 . . 1.393(3) y
C1 C7 . 2_556 1.402(3) y
C1 H1 . . 0.9500 ?
C2 C7 . . 1.437(3) y
C2 C3 . . 1.451(3) y
C3 C4 . . 1.369(3) y
C3 C8 . . 1.471(3) y
C4 C5 . . 1.414(3) y
C4 H4 . . 0.9500 ?
C5 C6 . . 1.363(3) y
C5 H5 . . 0.9500 ?
C6 C7 . . 1.421(3) y
C6 H6 . . 0.9500 ?
C7 C1 . 2_556 1.402(3) y
C8 C9 . . 1.339(3) y
C8 H8 . . 0.9500 ?
C9 C10 . . 1.470(3) y
C9 H9 . . 0.9500 ?
C10 C15 . . 1.386(3) y
C10 C11 . . 1.411(3) y
C11 C12 . . 1.386(3) y
C11 H11 . . 0.9500 ?
C12 C13 . . 1.388(3) y
C12 H12 . . 0.9500 ?
C13 C14 . . 1.399(3) y
C13 C16 . . 1.517(3) y
C14 C15 . . 1.389(3) y
C14 H14 . . 0.9500 ?
C15 H15 . . 0.9500 ?
C16 C17 . . 1.519(3) y
C16 H16a . . 0.9900 ?
C16 H16b . . 0.9900 ?
C17 C18 . . 1.524(3) y
C17 H17a . . 0.9900 ?
C17 H17b . . 0.9900 ?
C18 C19 . . 1.513(3) y
C18 H18a . . 0.9900 ?
C18 H18b . . 0.9900 ?
C19 C20 . . 1.502(3) y
C19 H19a . . 0.9900 ?
C19 H19b . . 0.9900 ?
C20 H20a . . 0.9800 ?
C20 H20b . . 0.9800 ?
C20 H20c . . 0.9800 ?

loop_
_geom_torsion_atom_site_label_1
_geom_torsion_atom_site_label_2
_geom_torsion_atom_site_label_3
_geom_torsion_atom_site_label_4
_geom_torsion_site_symmetry_1
_geom_torsion_site_symmetry_2
_geom_torsion_site_symmetry_3
_geom_torsion_site_symmetry_4
_geom_torsion
_geom_torsion_publ_flag
C7 C1 C2 C7 2_556 . . . 0.0(3) y
C7 C1 C2 C3 2_556 . . . -179.40(18) y
C1 C2 C3 C4 . . . . -179.46(19) y
C7 C2 C3 C4 . . . . 1.1(3) y
C1 C2 C3 C8 . . . . -0.1(3) y
C7 C2 C3 C8 . . . . -179.51(18) y
C2 C3 C4 C5 . . . . -0.9(3) y
C8 C3 C4 C5 . . . . 179.75(19) y
C3 C4 C5 C6 . . . . -0.2(3) y
C4 C5 C6 C7 . . . . 1.0(3) y
C5 C6 C7 C1 . . . 2_556 179.52(19) y
C5 C6 C7 C2 . . . . -0.7(3) y
C1 C2 C7 C1 . . . 2_556 0.0(3) y
C3 C2 C7 C1 . . . 2_556 179.42(18) y
C1 C2 C7 C6 . . . . -179.77(18) y
C3 C2 C7 C6 . . . . -0.3(3) y
C4 C3 C8 C9 . . . . -32.2(3) y
C2 C3 C8 C9 . . . . 148.4(2) y
C3 C8 C9 C10 . . . . -176.65(19) y
C8 C9 C10 C15 . . . . -20.6(3) y
C8 C9 C10 C11 . . . . 157.2(2) y
C15 C10 C11 C12 . . . . 1.3(3) y
C9 C10 C11 C12 . . . . -176.6(2) y
C10 C11 C12 C13 . . . . 0.1(3) y
C11 C12 C13 C14 . . . . -1.3(3) y
C11 C12 C13 C16 . . . . 177.7(2) y
C12 C13 C14 C15 . . . . 1.1(3) y
C16 C13 C14 C15 . . . . -177.9(2) y
C11 C10 C15 C14 . . . . -1.4(3) y
C9 C10 C15 C14 . . . . 176.3(2) y
C13 C14 C15 C10 . . . . 0.2(3) y
C12 C13 C16 C17 . . . . 174.9(2) y
C14 C13 C16 C17 . . . . -6.1(3) y
C13 C16 C17 C18 . . . . -178.45(18) y
C16 C17 C18 C19 . . . . 176.5(2) y
C17 C18 C19 C20 . . . . 179.7(2) y
